data_4106446
loop_
_publ_author_name
'Dong Liu'
'Jian-Ping Lang'
'Brendan F. Abrahams'

_publ_contact_author_address
;
 School of Chemistry and Chemical Engineering
 Suzhou University
 Suzhou 215123, Jiangsu
 P.R.China
;
_publ_contact_author_email jplang@suda.edu.cn
_publ_contact_author_fax 86-512-65880089
_publ_contact_author_name 'Jian-Ping Lang'
_publ_contact_author_phone 86-512-65882865
_publ_section_title
;
 Highly Efficient Separation of a Solid Mixture of Naphthalene and
 Anthracene by a Reusable Porous Metal-Organic Framework through a
 Single-Crystal-to-Single-Crystal Transformation
;
_journal_name_full 'Journal of the American Chemical Society'
_journal_page_first 11042
_journal_page_last 11045
_journal_paper_doi 10.1021/ja203053y
_journal_volume 133
_journal_year 2011
_chemical_formula_moiety 'C40 H30 N4 Ni2 O9'
_chemical_formula_sum 'C40 H30 N4 Ni2 O9'
_chemical_formula_weight 828.06
_chemical_name_systematic
; 
 ? 
;
_space_group_IT_number 43
_symmetry_cell_setting orthorhombic
_symmetry_space_group_name_Hall 'F 2 -2d'
_symmetry_space_group_name_H-M 'F d d 2'
_atom_sites_solution_hydrogens geom
_atom_sites_solution_primary direct
_atom_sites_solution_secondary difmap
_audit_creation_method SHELXL-97
_cell_angle_alpha 90.00
_cell_angle_beta 90.00
_cell_angle_gamma 90.00
_cell_formula_units_Z 8
_cell_length_a 15.526(3)
_cell_length_b 22.639(5)
_cell_length_c 32.994(7)
_cell_measurement_reflns_used 7385
_cell_measurement_temperature 223(2)
_cell_measurement_theta_max 25.4855
_cell_measurement_theta_min 3.0558
_cell_volume 11597(4)
_computing_cell_refinement 'CrystalClear, Ver. 1.30 (Rigaku/MSC, 2001)'
_computing_data_collection 'CrystalClear, Ver. 1.30 (Rigaku/MSC, 2001)'
_computing_data_reduction 'CrystalStructure, Ver. 3.60 (Rigaku/MSC, 2004)'
_computing_molecular_graphics 'ORTEPII (Johnson, 1976)'
_computing_publication_material SHELXL97
_computing_structure_refinement 'SHELXL-97 (Sheldrick, 1997)'
_computing_structure_solution 'SHELXS-97 (Sheldrick, 1990)'
_diffrn_ambient_temperature 223(2)
_diffrn_measured_fraction_theta_full 0.984
_diffrn_measured_fraction_theta_max 0.984
_diffrn_measurement_device_type 'Rigaku MercuryCCD area detector'
_diffrn_measurement_method \w
_diffrn_radiation_monochromator graphite
_diffrn_radiation_source 'fine-focus sealed tube'
_diffrn_radiation_type MoK\a
_diffrn_radiation_wavelength 0.71073
_diffrn_reflns_av_R_equivalents 0.0326
_diffrn_reflns_av_sigmaI/netI 0.0747
_diffrn_reflns_limit_h_max 18
_diffrn_reflns_limit_h_min -11
_diffrn_reflns_limit_k_max 26
_diffrn_reflns_limit_k_min -23
_diffrn_reflns_limit_l_max 38
_diffrn_reflns_limit_l_min -36
_diffrn_reflns_number 8127
_diffrn_reflns_theta_full 25.05
_diffrn_reflns_theta_max 25.05
_diffrn_reflns_theta_min 3.06
_diffrn_standards_decay_% 0
_diffrn_standards_interval_count 0
_diffrn_standards_interval_time 0
_diffrn_standards_number 0
_exptl_absorpt_coefficient_mu 0.689
_exptl_absorpt_correction_T_max 0.7945
_exptl_absorpt_correction_T_min 0.7895
_exptl_absorpt_correction_type multi-scan
_exptl_absorpt_process_details 'Jacobson, R. (1998) Private communication to Rigaku Company, Tokyo, Japan.'
_exptl_crystal_colour Green
_exptl_crystal_density_diffrn 0.949
_exptl_crystal_description Block
_exptl_crystal_F_000 3408
_exptl_crystal_size_max 0.36
_exptl_crystal_size_mid 0.35
_exptl_crystal_size_min 0.35
_refine_diff_density_max 0.689
_refine_diff_density_min -0.518
_refine_diff_density_rms 0.097
_refine_ls_abs_structure_details 'Flack H D (1983), Acta Cryst. A39, 876-881'
_refine_ls_abs_structure_Flack 0.00(2)
_refine_ls_extinction_method none
_refine_ls_goodness_of_fit_ref 1.089
_refine_ls_hydrogen_treatment mixed
_refine_ls_matrix_type full
_refine_ls_number_parameters 253
_refine_ls_number_reflns 4538
_refine_ls_number_restraints 26
_refine_ls_restrained_S_all 1.111
_refine_ls_R_factor_all 0.0651
_refine_ls_R_factor_gt 0.0598
_refine_ls_shift/su_max 0.000
_refine_ls_shift/su_mean 0.000
_refine_ls_structure_factor_coef Fsqd
_refine_ls_weighting_details 'calc w=1/[\s^2^(Fo^2^)+(0.0943P)^2^+0.0000P] where P=(Fo^2^+2Fc^2^)/3'
_refine_ls_weighting_scheme calc
_refine_ls_wR_factor_gt 0.1594
_refine_ls_wR_factor_ref 0.1664
_reflns_number_gt 4053
_reflns_number_total 4538
_reflns_threshold_expression >2sigma(I)
_cod_data_source_file ja203053y_si_002_3.cif
_cod_data_source_block 2
_cod_database_code 4106446

loop_
_symmetry_equiv_pos_as_xyz
'x, y, z'
'-x, -y, z'
'x+1/4, -y+1/4, z+1/4'
'-x+1/4, y+1/4, z+1/4'
'x, y+1/2, z+1/2'
'-x, -y+1/2, z+1/2'
'x+1/4, -y+3/4, z+3/4'
'-x+1/4, y+3/4, z+3/4'
'x+1/2, y, z+1/2'
'-x+1/2, -y, z+1/2'
'x+3/4, -y+1/4, z+3/4'
'-x+3/4, y+1/4, z+3/4'
'x+1/2, y+1/2, z'
'-x+1/2, -y+1/2, z'
'x+3/4, -y+3/4, z+1/4'
'-x+3/4, y+3/4, z+1/4'

loop_
_atom_site_label
_atom_site_type_symbol
_atom_site_fract_x
_atom_site_fract_y
_atom_site_fract_z
_atom_site_U_iso_or_equiv
_atom_site_adp_type
_atom_site_occupancy
_atom_site_symmetry_multiplicity
_atom_site_calc_flag
_atom_site_refinement_flags
Ni1 Ni 0.13841(4) 0.24041(3) 0.732008(18) 0.0303(2) Uani 1 1 d .
N1 N 0.0231(3) 0.2359(2) 0.69976(13) 0.0345(11) Uani 1 1 d .
N2 N -0.1436(3) 0.0863(2) 0.51427(14) 0.0337(11) Uani 1 1 d .
O1 O 0.1914(3) 0.19105(18) 0.68648(11) 0.0388(9) Uani 1 1 d .
O2 O 0.3310(3) 0.18356(19) 0.70179(11) 0.0410(10) Uani 1 1 d .
O3 O 0.0801(3) 0.0730(3) 0.56571(16) 0.0713(17) Uani 1 1 d .
O4 O 0.1795(3) 0.03841(19) 0.52392(12) 0.0422(10) Uani 1 1 d .
O5 O 0.2500 0.2500 0.76787(16) 0.0320(12) Uani 1 2 d SDU
C1 C -0.0303(5) 0.2816(3) 0.6997(2) 0.0466(15) Uani 1 1 d .
H1 H -0.0144 0.3158 0.7139 0.056 Uiso 1 1 calc R
C2 C -0.1103(5) 0.2809(3) 0.6791(2) 0.0470(16) Uani 1 1 d .
H2 H -0.1462 0.3143 0.6789 0.056 Uiso 1 1 calc R
C3 C -0.1346(4) 0.2284(3) 0.65888(17) 0.0347(12) Uani 1 1 d .
C4 C -0.0792(4) 0.1820(3) 0.66009(19) 0.0430(15) Uani 1 1 d .
H4 H -0.0940 0.1463 0.6473 0.052 Uiso 1 1 calc R
C5 C -0.0005(4) 0.1869(3) 0.68024(19) 0.0430(15) Uani 1 1 d .
H5 H 0.0373 0.1545 0.6800 0.052 Uiso 1 1 calc R
C6 C -0.2155(4) 0.2251(2) 0.63440(15) 0.0335(12) Uani 1 1 d .
H6 H -0.2437 0.1864 0.6387 0.040 Uiso 1 1 calc R
C7 C -0.2049(4) 0.2367(2) 0.58810(16) 0.0335(12) Uani 1 1 d .
H7 H -0.1618 0.2683 0.5837 0.040 Uiso 1 1 calc R
C8 C -0.1840(4) 0.1844(2) 0.56145(16) 0.0346(12) Uani 1 1 d .
C9 C -0.2407(4) 0.1369(3) 0.5570(2) 0.0536(17) Uani 1 1 d .
H9 H -0.2938 0.1370 0.5707 0.064 Uiso 1 1 calc R
C10 C -0.2194(4) 0.0912(3) 0.53329(19) 0.0436(15) Uani 1 1 d .
H10 H -0.2600 0.0609 0.5298 0.052 Uiso 1 1 calc R
C11 C -0.0878(4) 0.1316(3) 0.51856(19) 0.0445(15) Uani 1 1 d .
H11 H -0.0344 0.1298 0.5053 0.053 Uiso 1 1 calc R
C12 C -0.1065(4) 0.1794(3) 0.5414(2) 0.0468(16) Uani 1 1 d .
H12 H -0.0657 0.2099 0.5437 0.056 Uiso 1 1 calc R
C13 C 0.2816(5) 0.1392(4) 0.6405(2) 0.0596(14) Uani 1 1 d U
C14 C 0.3661(5) 0.1277(5) 0.6288(3) 0.0801(17) Uani 1 1 d U
H14 H 0.4126 0.1390 0.6453 0.096 Uiso 1 1 calc R
C15 C 0.3800(6) 0.0990(5) 0.5920(3) 0.0904(18) Uani 1 1 d U
H15 H 0.4367 0.0919 0.5832 0.108 Uiso 1 1 calc R
C16 C 0.3131(6) 0.0814(5) 0.5687(3) 0.0811(17) Uani 1 1 d U
H16 H 0.3244 0.0640 0.5434 0.097 Uiso 1 1 calc R
C17 C 0.2281(5) 0.0882(4) 0.5811(2) 0.0606(15) Uani 1 1 d U
C18 C 0.2137(5) 0.1199(3) 0.61736(18) 0.0514(13) Uani 1 1 d U
H18 H 0.1570 0.1278 0.6257 0.062 Uiso 1 1 calc R
C19 C 0.2661(4) 0.1749(3) 0.67944(16) 0.0352(13) Uani 1 1 d .
C20 C 0.1570(4) 0.0670(3) 0.55506(19) 0.0447(16) Uani 1 1 d .
H1W H 0.233(4) 0.2805(15) 0.7776(17) 0.031(3) Uiso 1 1 d DU

loop_
_atom_site_aniso_label
_atom_site_aniso_U_11
_atom_site_aniso_U_22
_atom_site_aniso_U_33
_atom_site_aniso_U_23
_atom_site_aniso_U_13
_atom_site_aniso_U_12
Ni1 0.0265(4) 0.0404(4) 0.0240(3) -0.0006(3) 0.0002(3) -0.0034(3)
N1 0.032(3) 0.043(3) 0.029(2) -0.0013(19) -0.001(2) 0.002(2)
N2 0.032(3) 0.036(3) 0.033(2) -0.002(2) 0.0009(19) 0.005(2)
O1 0.034(3) 0.048(2) 0.0341(19) -0.0100(18) -0.0036(17) -0.004(2)
O2 0.037(3) 0.053(3) 0.0334(19) -0.0107(18) -0.0035(18) 0.000(2)
O3 0.030(3) 0.117(5) 0.067(3) -0.049(3) -0.003(2) 0.007(3)
O4 0.037(3) 0.053(2) 0.036(2) -0.0100(18) 0.0001(17) 0.001(2)
O5 0.025(3) 0.041(3) 0.030(2) 0.000 0.000 -0.001(2)
C1 0.037(4) 0.052(4) 0.051(3) -0.015(3) -0.008(3) 0.006(3)
C2 0.044(4) 0.045(4) 0.052(4) -0.010(3) -0.014(3) 0.011(3)
C3 0.028(3) 0.045(3) 0.031(3) 0.001(3) 0.000(2) 0.000(2)
C4 0.034(4) 0.043(3) 0.051(3) -0.009(3) -0.015(3) 0.007(3)
C5 0.042(4) 0.038(3) 0.049(3) -0.003(3) -0.010(3) 0.004(3)
C6 0.027(3) 0.039(3) 0.035(3) 0.000(2) -0.001(2) 0.002(2)
C7 0.026(3) 0.035(3) 0.039(3) -0.004(2) -0.003(2) 0.005(2)
C8 0.027(3) 0.040(3) 0.036(3) -0.003(2) -0.002(2) 0.003(2)
C9 0.026(3) 0.071(4) 0.064(4) -0.016(4) 0.013(3) 0.003(3)
C10 0.035(4) 0.037(3) 0.060(4) -0.012(3) 0.006(3) -0.003(3)
C11 0.032(3) 0.049(4) 0.052(4) -0.002(3) 0.008(3) 0.000(3)
C12 0.031(4) 0.049(4) 0.061(4) -0.015(3) 0.006(3) -0.005(3)
C13 0.033(3) 0.096(4) 0.050(3) -0.034(3) -0.001(2) 0.001(3)
C14 0.036(3) 0.133(4) 0.072(3) -0.053(3) -0.004(3) 0.004(3)
C15 0.044(3) 0.145(4) 0.082(3) -0.059(3) 0.001(3) 0.009(3)
C16 0.044(3) 0.129(4) 0.070(3) -0.056(3) 0.002(2) 0.010(3)
C17 0.036(3) 0.096(4) 0.049(3) -0.038(3) -0.004(2) 0.008(3)
C18 0.030(3) 0.083(3) 0.041(2) -0.024(3) -0.003(2) 0.009(3)
C19 0.035(3) 0.042(3) 0.029(3) -0.006(2) 0.000(2) -0.004(3)
C20 0.037(4) 0.050(4) 0.047(3) -0.020(3) -0.005(3) 0.010(3)

loop_
_atom_type_symbol
_atom_type_description
_atom_type_scat_dispersion_real
_atom_type_scat_dispersion_imag
_atom_type_scat_source
C C 0.0033 0.0016 'International Tables Vol C Tables 4.2.6.8 and 6.1.1.4'
H H 0.0000 0.0000 'International Tables Vol C Tables 4.2.6.8 and 6.1.1.4'
N N 0.0061 0.0033 'International Tables Vol C Tables 4.2.6.8 and 6.1.1.4'
O O 0.0106 0.0060 'International Tables Vol C Tables 4.2.6.8 and 6.1.1.4'
Ni Ni 0.3393 1.1124 'International Tables Vol C Tables 4.2.6.8 and 6.1.1.4'

loop_
_geom_angle_atom_site_label_1
_geom_angle_atom_site_label_2
_geom_angle_atom_site_label_3
_geom_angle
_geom_angle_site_symmetry_1
_geom_angle_site_symmetry_3
O1 Ni1 O2 90.48(16) . 14
O1 Ni1 O4 172.65(17) . 4
O2 Ni1 O4 90.12(18) 14 4
O1 Ni1 N1 86.78(17) . .
O2 Ni1 N1 89.50(18) 14 .
O4 Ni1 N1 85.90(18) 4 .
O1 Ni1 N2 90.89(18) . 3
O2 Ni1 N2 178.59(19) 14 3
O4 Ni1 N2 88.56(18) 4 3
N1 Ni1 N2 90.90(19) . 3
O1 Ni1 O5 97.94(15) . .
O2 Ni1 O5 89.78(14) 14 .
O4 Ni1 O5 89.39(15) 4 .
N1 Ni1 O5 175.23(17) . .
N2 Ni1 O5 89.71(15) 3 .
C1 N1 C5 118.4(6) . .
C1 N1 Ni1 120.0(4) . .
C5 N1 Ni1 121.5(4) . .
C10 N2 C11 116.8(5) . .
C10 N2 Ni1 121.0(4) . 11_454
C11 N2 Ni1 122.1(4) . 11_454
C19 O1 Ni1 132.5(4) . .
C19 O2 Ni1 126.9(4) . 14
C20 O4 Ni1 132.7(4) . 8_544
Ni1 O5 Ni1 111.8(2) 14 .
Ni1 O5 H1W 114(5) 14 .
Ni1 O5 H1W 92(5) . .
N1 C1 C2 122.8(6) . .
N1 C1 H1 118.6 . .
C2 C1 H1 118.6 . .
C3 C2 C1 118.0(6) . .
C3 C2 H2 121.0 . .
C1 C2 H2 121.0 . .
C4 C3 C2 117.8(6) . .
C4 C3 C6 120.6(5) . .
C2 C3 C6 121.4(5) . .
C3 C4 C5 120.5(6) . .
C3 C4 H4 119.8 . .
C5 C4 H4 119.8 . .
N1 C5 C4 122.5(6) . .
N1 C5 H5 118.8 . .
C4 C5 H5 118.8 . .
C3 C6 C6 122.9(5) . 14_455
C3 C6 C7 115.6(5) . .
C6 C6 C7 87.2(3) 14_455 .
C3 C6 H6 109.7 . .
C6 C6 H6 109.7 14_455 .
C7 C6 H6 109.7 . .
C8 C7 C7 120.5(5) . 14_455
C8 C7 C6 117.5(4) . .
C7 C7 C6 88.3(3) 14_455 .
C8 C7 H7 109.6 . .
C7 C7 H7 109.6 14_455 .
C6 C7 H7 109.6 . .
C12 C8 C9 115.9(5) . .
C12 C8 C7 122.2(5) . .
C9 C8 C7 121.9(5) . .
C10 C9 C8 119.9(6) . .
C10 C9 H9 120.0 . .
C8 C9 H9 120.0 . .
N2 C10 C9 123.8(6) . .
N2 C10 H10 118.1 . .
C9 C10 H10 118.1 . .
N2 C11 C12 122.0(6) . .
N2 C11 H11 119.0 . .
C12 C11 H11 119.0 . .
C11 C12 C8 121.4(6) . .
C11 C12 H12 119.3 . .
C8 C12 H12 119.3 . .
C18 C13 C14 120.6(6) . .
C18 C13 C19 120.8(6) . .
C14 C13 C19 118.6(6) . .
C13 C14 C15 118.4(7) . .
C13 C14 H14 120.8 . .
C15 C14 H14 120.8 . .
C16 C15 C14 120.9(8) . .
C16 C15 H15 119.6 . .
C14 C15 H15 119.6 . .
C15 C16 C17 122.0(7) . .
C15 C16 H16 119.0 . .
C17 C16 H16 119.0 . .
C16 C17 C18 117.1(7) . .
C16 C17 C20 120.1(6) . .
C18 C17 C20 122.6(6) . .
C13 C18 C17 120.7(7) . .
C13 C18 H18 119.6 . .
C17 C18 H18 119.6 . .
O1 C19 O2 126.3(5) . .
O1 C19 C13 117.3(5) . .
O2 C19 C13 116.4(6) . .
O3 C20 O4 123.1(6) . .
O3 C20 C17 120.9(6) . .
O4 C20 C17 115.7(6) . .

loop_
_geom_bond_atom_site_label_1
_geom_bond_atom_site_label_2
_geom_bond_distance
_geom_bond_site_symmetry_2
Ni1 O1 2.045(4) .
Ni1 O2 2.045(4) 14
Ni1 O4 2.051(4) 4
Ni1 N1 2.085(5) .
Ni1 N2 2.097(5) 3
Ni1 O5 2.109(3) .
N1 C1 1.324(8) .
N1 C5 1.334(8) .
N2 C10 1.339(8) .
N2 C11 1.348(8) .
N2 Ni1 2.097(5) 11_454
O1 C19 1.238(7) .
O2 C19 1.265(7) .
O2 Ni1 2.045(4) 14
O3 C20 1.252(8) .
O4 C20 1.264(7) .
O4 Ni1 2.050(4) 8_544
O5 Ni1 2.109(3) 14
O5 H1W 0.81(4) .
C1 C2 1.417(9) .
C1 H1 0.9400 .
C2 C3 1.414(9) .
C2 H2 0.9400 .
C3 C4 1.357(9) .
C3 C6 1.495(8) .
C4 C5 1.396(8) .
C4 H4 0.9400 .
C5 H5 0.9400 .
C6 C6 1.555(11) 14_455
C6 C7 1.559(7) .
C6 H6 0.9900 .
C7 C8 1.510(8) .
C7 C7 1.524(11) 14_455
C7 H7 0.9900 .
C8 C12 1.377(9) .
C8 C9 1.398(9) .
C9 C10 1.339(9) .
C9 H9 0.9400 .
C10 H10 0.9400 .
C11 C12 1.351(9) .
C11 H11 0.9400 .
C12 H12 0.9400 .
C13 C18 1.374(9) .
C13 C14 1.392(10) .
C13 C19 1.536(8) .
C14 C15 1.394(11) .
C14 H14 0.9400 .
C15 C16 1.352(12) .
C15 H15 0.9400 .
C16 C17 1.390(11) .
C16 H16 0.9400 .
C17 C18 1.412(9) .
C17 C20 1.478(9) .
C18 H18 0.9400 .
